data_4330479
loop_
_publ_author_name
'Ai-Xia Zheng'
'Jing Si'
'Xiao-Yan Tang'
'Li-Li Miao'
'Miao Yu'
'Kai-Peng Hou'
'Fan Wang'
'Hong-Xi Li'
'Jian-Ping Lang'

_publ_contact_author_address
;         
College of Chemistry, Chemical Engineering and Materials Science 
Suzhou University, Suzhou 215123, Jiangsu, 
P. R. China
;
_publ_contact_author_email jplang@suda.edu.cn
_publ_contact_author_fax 86-512-65880089
_publ_contact_author_name 'Jian-Ping Lang'
_publ_contact_author_phone 86-512-65882865
_publ_section_title
;
 Reactions of the Cationic Zinc Thiolate Model Complex [Zn(Tab)4](PF6)2
 with N-Donor Ligands and Cobalt Dichloride
;
_journal_name_full 'Inorganic Chemistry'
_journal_page_first 10262
_journal_page_last 10273
_journal_paper_doi 10.1021/ic301191n
_journal_volume 51
_journal_year 2012
_chemical_formula_moiety 'C26 H38 N6 S2 Zn, 2(F6 P)'
_chemical_formula_sum 'C26 H38 F12 N6 P2 S2 Zn'
_chemical_formula_weight 854.05
_chemical_name_systematic
; 
 ? 
;
_space_group_IT_number 15
_symmetry_cell_setting monoclinic
_symmetry_space_group_name_Hall '-C 2yc'
_symmetry_space_group_name_H-M 'C 1 2/c 1'
_atom_sites_solution_hydrogens geom
_atom_sites_solution_primary direct
_atom_sites_solution_secondary difmap
_cell_angle_alpha 90.00
_cell_angle_beta 133.00(3)
_cell_angle_gamma 90.00
_cell_formula_units_Z 4
_cell_length_a 23.134(5)
_cell_length_b 12.825(3)
_cell_length_c 16.590(3)
_cell_measurement_reflns_used 8011
_cell_measurement_temperature 223(2)
_cell_measurement_theta_max 27.4816
_cell_measurement_theta_min 3.0899
_cell_volume 3600(2)
_computing_cell_refinement 'CrystalClear, Ver. 1.30 (Rigaku/MSC, 2001)'
_computing_data_collection 'CrystalClear, Ver. 1.30 (Rigaku/MSC, 2001)'
_computing_data_reduction 'CrystalStructure, Ver. 3.60 (Rigaku/MSC, 2004)'
_computing_molecular_graphics 'ORTEPII (Johnson, 1976)'
_computing_publication_material SHELXL97
_computing_structure_refinement 'SHELXL-97 (Sheldrick, 1997)'
_computing_structure_solution 'SHELXS-97 (Sheldrick, 1990)'
_diffrn_ambient_temperature 223(2)
_diffrn_measured_fraction_theta_full 0.990
_diffrn_measured_fraction_theta_max 0.990
_diffrn_measurement_device_type 'Rigaku MercuryCCD area detector'
_diffrn_measurement_method \w
_diffrn_radiation_monochromator graphite
_diffrn_radiation_source 'fine-focus sealed tube'
_diffrn_radiation_type MoK\a
_diffrn_radiation_wavelength 0.71073
_diffrn_reflns_av_R_equivalents 0.0227
_diffrn_reflns_av_sigmaI/netI 0.0335
_diffrn_reflns_limit_h_max 30
_diffrn_reflns_limit_h_min -26
_diffrn_reflns_limit_k_max 16
_diffrn_reflns_limit_k_min -14
_diffrn_reflns_limit_l_max 17
_diffrn_reflns_limit_l_min -21
_diffrn_reflns_number 9860
_diffrn_reflns_theta_full 27.47
_diffrn_reflns_theta_max 27.47
_diffrn_reflns_theta_min 3.12
_diffrn_standards_decay_% 0
_diffrn_standards_interval_count 0
_diffrn_standards_interval_time 0
_diffrn_standards_number 0
_exptl_absorpt_coefficient_mu 0.978
_exptl_absorpt_correction_T_max 0.7076
_exptl_absorpt_correction_T_min 0.6405
_exptl_absorpt_correction_type multi-scan
_exptl_absorpt_process_details 'Jacobson, R. (1998) Private communication to Rigaku Company, Tokyo, Japan.'
_exptl_crystal_colour Colorless
_exptl_crystal_density_diffrn 1.576
_exptl_crystal_description Block
_exptl_crystal_F_000 1744
_exptl_crystal_size_max 0.50
_exptl_crystal_size_mid 0.40
_exptl_crystal_size_min 0.38
_refine_diff_density_max 0.364
_refine_diff_density_min -0.368
_refine_diff_density_rms 0.086
_refine_ls_extinction_method none
_refine_ls_goodness_of_fit_ref 1.036
_refine_ls_hydrogen_treatment constr
_refine_ls_matrix_type full
_refine_ls_number_parameters 222
_refine_ls_number_reflns 4081
_refine_ls_number_restraints 0
_refine_ls_restrained_S_all 1.036
_refine_ls_R_factor_all 0.0530
_refine_ls_R_factor_gt 0.0395
_refine_ls_shift/su_max 0.001
_refine_ls_shift/su_mean 0.000
_refine_ls_structure_factor_coef Fsqd
_refine_ls_weighting_details 'calc w=1/[\s^2^(Fo^2^)+(0.0622P)^2^+0.0000P] where P=(Fo^2^+2Fc^2^)/3'
_refine_ls_weighting_scheme calc
_refine_ls_wR_factor_gt 0.0995
_refine_ls_wR_factor_ref 0.1062
_reflns_number_gt 3276
_reflns_number_total 4081
_reflns_threshold_expression >2sigma(I)
_cod_data_source_file ic301191n_si_002_4.cif
_cod_data_source_block 4
_cod_original_sg_symbol_H-M 'C 2/c'
_cod_database_code 4330479

loop_
_symmetry_equiv_pos_as_xyz
'x, y, z'
'-x, y, -z+1/2'
'x+1/2, y+1/2, z'
'-x+1/2, y+1/2, -z+1/2'
'-x, -y, -z'
'x, -y, z-1/2'
'-x+1/2, -y+1/2, -z'
'x+1/2, -y+1/2, z-1/2'

loop_
_atom_site_label
_atom_site_type_symbol
_atom_site_fract_x
_atom_site_fract_y
_atom_site_fract_z
_atom_site_U_iso_or_equiv
_atom_site_adp_type
_atom_site_occupancy
_atom_site_symmetry_multiplicity
_atom_site_calc_flag
_atom_site_refinement_flags
Zn1 Zn 0.5000 0.31263(3) 0.2500 0.03429(12) Uani 1 2 d S
S1 S 0.58603(3) 0.20818(4) 0.25924(5) 0.04014(16) Uani 1 1 d .
N1 N 0.86121(10) 0.50527(13) 0.47656(14) 0.0354(4) Uani 1 1 d .
N2 N 0.55263(11) 0.41348(13) 0.37847(14) 0.0366(4) Uani 1 1 d .
N3 N 0.61073(13) 0.54558(15) 0.49253(16) 0.0469(5) Uani 1 1 d .
P1 P 0.89201(4) 0.73729(5) 0.77542(5) 0.04372(17) Uani 1 1 d .
F1 F 0.83692(12) 0.76651(15) 0.64905(13) 0.0786(6) Uani 1 1 d .
F2 F 0.82541(13) 0.77984(14) 0.77106(19) 0.0808(5) Uani 1 1 d .
F3 F 0.92820(11) 0.85163(14) 0.80883(16) 0.0806(5) Uani 1 1 d .
F4 F 0.94679(14) 0.70843(15) 0.90221(14) 0.0945(7) Uani 1 1 d .
F5 F 0.95631(13) 0.69457(19) 0.77785(18) 0.1026(8) Uani 1 1 d .
F6 F 0.85372(14) 0.62475(13) 0.74099(18) 0.0955(7) Uani 1 1 d .
C1 C 0.66577(13) 0.29373(16) 0.31671(17) 0.0344(5) Uani 1 1 d .
C2 C 0.74320(14) 0.25752(17) 0.3909(2) 0.0434(5) Uani 1 1 d .
H2A H 0.7525 0.1859 0.4071 0.052 Uiso 1 1 calc R
C3 C 0.80695(13) 0.32380(16) 0.4415(2) 0.0425(5) Uani 1 1 d .
H3A H 0.8587 0.2972 0.4915 0.051 Uiso 1 1 calc R
C4 C 0.79433(12) 0.42891(15) 0.41845(16) 0.0318(4) Uani 1 1 d .
C5 C 0.71781(12) 0.46706(16) 0.34228(17) 0.0364(5) Uani 1 1 d .
H5A H 0.7089 0.5385 0.3251 0.044 Uiso 1 1 calc R
C6 C 0.65488(13) 0.40033(16) 0.29183(17) 0.0370(5) Uani 1 1 d .
H6A H 0.6032 0.4269 0.2393 0.044 Uiso 1 1 calc R
C7 C 0.85709(15) 0.56520(19) 0.3942(2) 0.0483(6) Uani 1 1 d .
H7A H 0.8606 0.5170 0.3527 0.072 Uiso 1 1 calc R
H7B H 0.9006 0.6143 0.4330 0.072 Uiso 1 1 calc R
H7C H 0.8074 0.6028 0.3442 0.072 Uiso 1 1 calc R
C8 C 0.94064(13) 0.4538(2) 0.5568(2) 0.0525(6) Uani 1 1 d .
H8A H 0.9446 0.4149 0.6106 0.079 Uiso 1 1 calc R
H8B H 0.9817 0.5065 0.5942 0.079 Uiso 1 1 calc R
H8C H 0.9470 0.4066 0.5176 0.079 Uiso 1 1 calc R
C9 C 0.85575(16) 0.57962(19) 0.5415(2) 0.0528(6) Uani 1 1 d .
H9A H 0.8587 0.5408 0.5944 0.079 Uiso 1 1 calc R
H9B H 0.8059 0.6169 0.4917 0.079 Uiso 1 1 calc R
H9C H 0.8991 0.6290 0.5802 0.079 Uiso 1 1 calc R
C10 C 0.58343(15) 0.50716(17) 0.39736(19) 0.0451(6) Uani 1 1 d .
H10A H 0.5858 0.5421 0.3499 0.054 Uiso 1 1 calc R
C11 C 0.56000(14) 0.39250(17) 0.46638(17) 0.0410(5) Uani 1 1 d .
H11A H 0.5427 0.3314 0.4757 0.049 Uiso 1 1 calc R
C12 C 0.59592(16) 0.47323(19) 0.53689(19) 0.0488(6) Uani 1 1 d .
H12A H 0.6084 0.4788 0.6038 0.059 Uiso 1 1 calc R
C13 C 0.6453(2) 0.6497(2) 0.5373(3) 0.0796(10) Uani 1 1 d .
H13A H 0.6496 0.6849 0.4898 0.119 Uiso 1 1 calc R
H13B H 0.6974 0.6428 0.6107 0.119 Uiso 1 1 calc R
H13C H 0.6117 0.6901 0.5411 0.119 Uiso 1 1 calc R

loop_
_atom_site_aniso_label
_atom_site_aniso_U_11
_atom_site_aniso_U_22
_atom_site_aniso_U_33
_atom_site_aniso_U_23
_atom_site_aniso_U_13
_atom_site_aniso_U_12
Zn1 0.0368(2) 0.03043(19) 0.03405(19) 0.000 0.02353(17) 0.000
S1 0.0367(3) 0.0306(3) 0.0494(3) -0.0065(2) 0.0279(3) -0.0040(2)
N1 0.0317(9) 0.0326(9) 0.0387(9) -0.0023(8) 0.0228(8) -0.0002(7)
N2 0.0409(10) 0.0328(9) 0.0347(9) -0.0009(8) 0.0253(8) -0.0014(8)
N3 0.0533(12) 0.0376(10) 0.0442(10) -0.0084(9) 0.0310(10) -0.0063(9)
P1 0.0569(4) 0.0382(3) 0.0420(3) 0.0040(3) 0.0361(3) 0.0095(3)
F1 0.0928(13) 0.0838(12) 0.0454(8) 0.0115(9) 0.0418(9) 0.0181(10)
F2 0.0908(13) 0.0804(12) 0.1100(14) -0.0045(11) 0.0836(12) 0.0071(11)
F3 0.0765(12) 0.0561(10) 0.0870(12) -0.0069(10) 0.0470(11) -0.0154(9)
F4 0.1342(19) 0.0820(13) 0.0500(10) 0.0160(9) 0.0561(12) 0.0362(13)
F5 0.0848(14) 0.146(2) 0.0920(14) 0.0078(13) 0.0662(13) 0.0462(14)
F6 0.1318(18) 0.0429(9) 0.1008(14) -0.0038(10) 0.0750(14) -0.0068(11)
C1 0.0357(11) 0.0327(10) 0.0345(10) -0.0040(9) 0.0238(9) -0.0028(9)
C2 0.0422(13) 0.0280(10) 0.0593(14) 0.0026(10) 0.0344(12) 0.0041(9)
C3 0.0328(11) 0.0332(11) 0.0513(13) 0.0038(10) 0.0246(11) 0.0062(9)
C4 0.0307(10) 0.0321(10) 0.0321(10) -0.0007(9) 0.0213(9) 0.0008(8)
C5 0.0368(11) 0.0287(10) 0.0394(11) 0.0053(9) 0.0243(10) 0.0031(9)
C6 0.0307(11) 0.0351(11) 0.0363(11) 0.0068(9) 0.0193(9) 0.0044(9)
C7 0.0508(14) 0.0458(13) 0.0547(14) 0.0000(12) 0.0385(13) -0.0086(11)
C8 0.0299(12) 0.0470(13) 0.0608(15) 0.0026(12) 0.0231(12) 0.0016(10)
C9 0.0523(15) 0.0509(14) 0.0560(14) -0.0236(13) 0.0373(13) -0.0137(12)
C10 0.0572(15) 0.0380(12) 0.0443(12) -0.0034(11) 0.0363(12) -0.0066(11)
C11 0.0506(13) 0.0366(11) 0.0381(11) 0.0054(10) 0.0312(11) 0.0040(10)
C12 0.0609(16) 0.0475(13) 0.0362(11) 0.0009(11) 0.0324(12) 0.0036(12)
C13 0.105(3) 0.0502(16) 0.079(2) -0.0289(17) 0.061(2) -0.0325(18)

loop_
_atom_type_symbol
_atom_type_description
_atom_type_scat_dispersion_real
_atom_type_scat_dispersion_imag
_atom_type_scat_source
C C 0.0033 0.0016 'International Tables Vol C Tables 4.2.6.8 and 6.1.1.4'
H H 0.0000 0.0000 'International Tables Vol C Tables 4.2.6.8 and 6.1.1.4'
N N 0.0061 0.0033 'International Tables Vol C Tables 4.2.6.8 and 6.1.1.4'
F F 0.0171 0.0103 'International Tables Vol C Tables 4.2.6.8 and 6.1.1.4'
P P 0.1023 0.0942 'International Tables Vol C Tables 4.2.6.8 and 6.1.1.4'
S S 0.1246 0.1234 'International Tables Vol C Tables 4.2.6.8 and 6.1.1.4'
Zn Zn 0.2839 1.4301 'International Tables Vol C Tables 4.2.6.8 and 6.1.1.4'

loop_
_geom_angle_atom_site_label_1
_geom_angle_atom_site_label_2
_geom_angle_atom_site_label_3
_geom_angle
_geom_angle_site_symmetry_1
_geom_angle_site_symmetry_3
N2 Zn1 N2 101.27(10) . 2_655
N2 Zn1 S1 108.04(6) . 2_655
N2 Zn1 S1 115.09(6) 2_655 2_655
N2 Zn1 S1 115.09(6) . .
N2 Zn1 S1 108.04(6) 2_655 .
S1 Zn1 S1 109.31(3) 2_655 .
C1 S1 Zn1 102.15(8) . .
C4 N1 C8 112.67(17) . .
C4 N1 C9 108.67(17) . .
C8 N1 C9 107.05(19) . .
C4 N1 C7 110.44(16) . .
C8 N1 C7 108.08(19) . .
C9 N1 C7 109.85(18) . .
C10 N2 C11 105.66(18) . .
C10 N2 Zn1 131.74(15) . .
C11 N2 Zn1 122.57(15) . .
C10 N3 C12 107.3(2) . .
C10 N3 C13 126.1(2) . .
C12 N3 C13 126.5(2) . .
F5 P1 F6 88.75(13) . .
F5 P1 F1 90.55(12) . .
F6 P1 F1 89.48(11) . .
F5 P1 F2 179.05(13) . .
F6 P1 F2 90.58(12) . .
F1 P1 F2 88.77(12) . .
F5 P1 F3 92.80(13) . .
F6 P1 F3 178.38(12) . .
F1 P1 F3 90.02(11) . .
F2 P1 F3 87.87(11) . .
F5 P1 F4 89.90(13) . .
F6 P1 F4 90.58(12) . .
F1 P1 F4 179.54(12) . .
F2 P1 F4 90.77(12) . .
F3 P1 F4 89.91(11) . .
C2 C1 C6 116.8(2) . .
C2 C1 S1 120.76(16) . .
C6 C1 S1 122.40(17) . .
C3 C2 C1 121.9(2) . .
C3 C2 H2A 119.0 . .
C1 C2 H2A 119.0 . .
C4 C3 C2 119.8(2) . .
C4 C3 H3A 120.1 . .
C2 C3 H3A 120.1 . .
C3 C4 C5 119.7(2) . .
C3 C4 N1 122.04(18) . .
C5 C4 N1 118.18(17) . .
C6 C5 C4 119.96(19) . .
C6 C5 H5A 120.0 . .
C4 C5 H5A 120.0 . .
C5 C6 C1 121.7(2) . .
C5 C6 H6A 119.2 . .
C1 C6 H6A 119.2 . .
N1 C7 H7A 109.5 . .
N1 C7 H7B 109.5 . .
H7A C7 H7B 109.5 . .
N1 C7 H7C 109.5 . .
H7A C7 H7C 109.5 . .
H7B C7 H7C 109.5 . .
N1 C8 H8A 109.5 . .
N1 C8 H8B 109.5 . .
H8A C8 H8B 109.5 . .
N1 C8 H8C 109.5 . .
H8A C8 H8C 109.5 . .
H8B C8 H8C 109.5 . .
N1 C9 H9A 109.5 . .
N1 C9 H9B 109.5 . .
H9A C9 H9B 109.5 . .
N1 C9 H9C 109.5 . .
H9A C9 H9C 109.5 . .
H9B C9 H9C 109.5 . .
N2 C10 N3 111.1(2) . .
N2 C10 H10A 124.4 . .
N3 C10 H10A 124.4 . .
C12 C11 N2 109.2(2) . .
C12 C11 H11A 125.4 . .
N2 C11 H11A 125.4 . .
C11 C12 N3 106.7(2) . .
C11 C12 H12A 126.6 . .
N3 C12 H12A 126.6 . .
N3 C13 H13A 109.5 . .
N3 C13 H13B 109.5 . .
H13A C13 H13B 109.5 . .
N3 C13 H13C 109.5 . .
H13A C13 H13C 109.5 . .
H13B C13 H13C 109.5 . .

loop_
_geom_bond_atom_site_label_1
_geom_bond_atom_site_label_2
_geom_bond_distance
_geom_bond_site_symmetry_2
Zn1 N2 2.0393(18) .
Zn1 N2 2.0393(18) 2_655
Zn1 S1 2.3158(7) 2_655
Zn1 S1 2.3158(7) .
S1 C1 1.766(2) .
N1 C4 1.499(3) .
N1 C8 1.500(3) .
N1 C9 1.507(3) .
N1 C7 1.512(3) .
N2 C10 1.321(3) .
N2 C11 1.375(3) .
N3 C10 1.332(3) .
N3 C12 1.365(3) .
N3 C13 1.472(3) .
P1 F5 1.560(2) .
P1 F6 1.5824(19) .
P1 F1 1.5862(17) .
P1 F2 1.5889(19) .
P1 F3 1.5892(18) .
P1 F4 1.5912(18) .
C1 C2 1.390(3) .
C1 C6 1.400(3) .
C2 C3 1.383(3) .
C2 H2A 0.9400 .
C3 C4 1.377(3) .
C3 H3A 0.9400 .
C4 C5 1.385(3) .
C5 C6 1.375(3) .
C5 H5A 0.9400 .
C6 H6A 0.9400 .
C7 H7A 0.9700 .
C7 H7B 0.9700 .
C7 H7C 0.9700 .
C8 H8A 0.9700 .
C8 H8B 0.9700 .
C8 H8C 0.9700 .
C9 H9A 0.9700 .
C9 H9B 0.9700 .
C9 H9C 0.9700 .
C10 H10A 0.9400 .
C11 C12 1.344(3) .
C11 H11A 0.9400 .
C12 H12A 0.9400 .
C13 H13A 0.9700 .
C13 H13B 0.9700 .
C13 H13C 0.9700 .

loop_
_geom_hbond_atom_site_label_D
_geom_hbond_atom_site_label_H
_geom_hbond_atom_site_label_A
_geom_hbond_distance_DH
_geom_hbond_distance_HA
_geom_hbond_distance_DA
_geom_hbond_angle_DHA
_geom_hbond_site_symmetry_A
C7 H7A F6 0.97 2.52 3.484(3) 171.1 6_565
C8 H8C F4 0.97 2.41 3.380(4) 173.5 6_565
C11 H11A F4 0.94 2.44 3.289(3) 149.5 4_646
